data_1510110
loop_
_publ_author_name
'Jansen, M.'
'Mudring, A.V.'

_publ_section_title
;
 Synthese und Kristallstruktur von Cs3 Au O2
;
_journal_name_full 'Zeitschrift fuer Anorganische und Allgemeine Chemie'
_journal_page_first 77
_journal_page_last 80
_journal_paper_doi 10.1002/1521-3749(200101)627:1<77::AID-ZAAC77>3.0.CO;2-N
_journal_volume 627
_journal_year 2001
_chemical_formula_sum 'Au Cs3 O2'
_chemical_name_systematic 'Cs3 Au O2'
_space_group_IT_number 14
_symmetry_space_group_name_Hall '-P 2yn'
_symmetry_space_group_name_H-M 'P 1 21/n 1'
_cell_angle_alpha 90
_cell_angle_beta 93.96
_cell_angle_gamma 90
_cell_formula_units_Z 12
_cell_length_a 10.196
_cell_length_b 19.843
_cell_length_c 10.284
_cell_volume 2075.683
_citation_journal_id_ASTM ZAACAB
_cod_data_source_file gold_163.cif
_cod_data_source_block Au1Cs3O2
_cod_original_cell_volume 2075.684
_cod_original_sg_symbol_Hall '-P 2ybc (x-z,y,z)'
_cod_original_formula_sum 'Au1 Cs3 O2'
_cod_database_code 1510110

loop_
_symmetry_equiv_pos_as_xyz
x,y,z
-x+1/2,y+1/2,-z+1/2
-x,-y,-z
x-1/2,-y-1/2,z-1/2

loop_
_atom_site_label
_atom_site_type_symbol
_atom_site_fract_x
_atom_site_fract_y
_atom_site_fract_z
_atom_site_occupancy
_atom_site_U_iso_or_equiv
Cs4 Cs+1 0.1249 0.25155 0.2763 1 0.0
Cs1 Cs+1 0.2012 -0.06323 0.6329 1 0.0
O6 O-2 0.297 0.005 0.365 1 0.0
Cs5 Cs+1 0.4937 0.08911 0.573 1 0.0
Cs6 Cs+1 0.3428 0.25615 0.9994 1 0.0
Cs2 Cs+1 -0.0276 0.08631 0.7045 1 0.0
Cs3 Cs+1 0.3177 -0.07103 0.0883 1 0.0
Cs9 Cs+1 -0.0545 0.40506 0.7009 1 0.0
Cs7 Cs+1 0.7356 0.26746 0.1375 1 0.0
Au3 Au+1 0.16883 0.07841 0.40677 1 0.0
O3 O-2 0.855 0.1811 0.911 1 0.0
O1 O-2 0.17 0.008 0.885 1 0.0
Au1 Au+1 0.30665 0.07911 0.86267 1 0.0
Cs8 Cs+1 0.029 0.08972 0.0773 1 0.0
Au2 Au+1 -0.01289 0.25167 0.88487 1 0.0
O4 O-2 0.121 0.3238 0.858 1 0.0
O2 O-2 0.438 0.1531 0.835 1 0.0
O5 O-2 0.041 0.1512 0.451 1 0.0
